data_7058167
loop_
_publ_author_name
'Wu, Le'
'He, Piao'
'Li, Zhimin'
'Wang, Qianyou'
'Yang, Junqing'
'Sinditskii, Valery P.'
'Zhang, Jian-Guo'

_publ_section_title
;
 Synthesis of 3,5-ditetrazolyl-1,2,4-triazole-based complexes: a strategy
 for developing C--N-linked triheterocyclic energetic compounds
;
_journal_issue 12
_journal_name_full 'New Journal of Chemistry'
_journal_page_first 4975
_journal_paper_doi 10.1039/C8NJ06556J
_journal_volume 43
_journal_year 2019
_chemical_formula_sum 'C4 H6 N11 Na O2'
_chemical_formula_weight 263.19
_chemical_name_common DDT-Na
_chemical_name_systematic 'Sodium 2,5-ditetrazolyl-1,3,4-triazolate hydrate'
_space_group_IT_number 15
_space_group_name_Hall '-C 2yc'
_space_group_name_H-M_alt 'C 1 2/c 1'
_symmetry_cell_setting monoclinic
_symmetry_space_group_name_Hall '-C 2yc'
_symmetry_space_group_name_H-M 'C 1 2/c 1'
_atom_sites_solution_hydrogens geom
_atom_sites_solution_primary direct
_atom_sites_solution_secondary difmap
_audit_creation_method SHELXL-97
_audit_update_record
;
2018-09-04 deposited with the CCDC.    2019-02-14 downloaded from the CCDC.
;
_cell_angle_alpha 90.00
_cell_angle_beta 109.430(3)
_cell_angle_gamma 90.00
_cell_formula_units_Z 4
_cell_length_a 16.9450(18)
_cell_length_b 9.0878(9)
_cell_length_c 7.0912(7)
_cell_measurement_reflns_used 993
_cell_measurement_temperature 296(2)
_cell_measurement_theta_max 23.38
_cell_measurement_theta_min 2.55
_cell_volume 1029.80(18)
_computing_structure_refinement 'SHELXL-97 (Sheldrick, 2008)'
_computing_structure_solution 'SHELXS-97 (Sheldrick, 2008)'
_diffrn_ambient_temperature 296(2)
_diffrn_measured_fraction_theta_full 1.000
_diffrn_measured_fraction_theta_max 1.000
_diffrn_measurement_device_type CCD
_diffrn_radiation_monochromator graphite
_diffrn_radiation_source 'fine-focus sealed tube'
_diffrn_radiation_type MoK\a
_diffrn_radiation_wavelength 0.71073
_diffrn_reflns_av_R_equivalents 0.0236
_diffrn_reflns_av_sigmaI/netI 0.0231
_diffrn_reflns_limit_h_max 16
_diffrn_reflns_limit_h_min -20
_diffrn_reflns_limit_k_max 10
_diffrn_reflns_limit_k_min -10
_diffrn_reflns_limit_l_max 8
_diffrn_reflns_limit_l_min -7
_diffrn_reflns_number 3259
_diffrn_reflns_theta_full 25.05
_diffrn_reflns_theta_max 25.05
_diffrn_reflns_theta_min 2.55
_exptl_absorpt_coefficient_mu 0.173
_exptl_absorpt_correction_T_max 0.9695
_exptl_absorpt_correction_T_min 0.9629
_exptl_absorpt_correction_type multi-scan
_exptl_absorpt_process_details sadabs
_exptl_crystal_colour colorless
_exptl_crystal_density_diffrn 1.698
_exptl_crystal_density_method 'not measured'
_exptl_crystal_description block
_exptl_crystal_F_000 536
_exptl_crystal_size_max 0.22
_exptl_crystal_size_mid 0.20
_exptl_crystal_size_min 0.18
_refine_diff_density_max 0.240
_refine_diff_density_min -0.254
_refine_diff_density_rms 0.042
_refine_ls_extinction_method none
_refine_ls_goodness_of_fit_ref 1.038
_refine_ls_hydrogen_treatment mixed
_refine_ls_matrix_type full
_refine_ls_number_parameters 89
_refine_ls_number_reflns 917
_refine_ls_number_restraints 3
_refine_ls_restrained_S_all 1.040
_refine_ls_R_factor_all 0.0452
_refine_ls_R_factor_gt 0.0383
_refine_ls_shift/su_max 0.000
_refine_ls_shift/su_mean 0.000
_refine_ls_structure_factor_coef Fsqd
_refine_ls_weighting_details 'calc w=1/[\s^2^(Fo^2^)+(0.0589P)^2^+0.5193P] where P=(Fo^2^+2Fc^2^)/3'
_refine_ls_weighting_scheme calc
_refine_ls_wR_factor_gt 0.1013
_refine_ls_wR_factor_ref 0.1073
_reflns_number_gt 775
_reflns_number_total 917
_reflns_threshold_expression >2sigma(I)
_cod_data_source_file c8nj06556j2.cif
_cod_data_source_block 1
_cod_depositor_comments
;
The following automatic conversions were performed:

'_symmetry_cell_setting' value 'Monoclinic' changed to 'monoclinic'
according to
/home/data/users/saulius/crontab/automatic-downloads/rss-feeds/RSC/lib/dictionaries/cif_core.dic
dictionary named 'cif_core.dic' version 2.4.2 from 2011-04-26.

Automatic conversion script
Id: cif_fix_values 4973 2017-02-22 13:04:09Z antanas 

 Adding full bibliography for 7058167--7058168.cif.
;
_cod_original_sg_symbol_H-M C2/c
_cod_database_code 7058167

loop_
_symmetry_equiv_pos_as_xyz
'x, y, z'
'-x, y, -z+1/2'
'x+1/2, y+1/2, z'
'-x+1/2, y+1/2, -z+1/2'
'-x, -y, -z'
'x, -y, z-1/2'
'-x+1/2, -y+1/2, -z'
'x+1/2, -y+1/2, z-1/2'

loop_
_atom_site_label
_atom_site_type_symbol
_atom_site_fract_x
_atom_site_fract_y
_atom_site_fract_z
_atom_site_U_iso_or_equiv
_atom_site_adp_type
_atom_site_occupancy
_atom_site_symmetry_multiplicity
_atom_site_calc_flag
_atom_site_refinement_flags
C1 C 0.80545(14) 0.0352(3) -0.1152(3) 0.0552(6) Uani 1 1 d .
H1 H 0.7977 -0.0658 -0.1090 0.066 Uiso 1 1 calc R
C2 C 0.94374(12) 0.05921(19) 0.1424(3) 0.0379(5) Uani 1 1 d .
N1 N 0.75250(14) 0.1272(3) -0.2402(3) 0.0699(6) Uani 1 1 d .
N2 N 0.78840(17) 0.2596(3) -0.1968(4) 0.0854(8) Uani 1 1 d .
N3 N 0.85962(15) 0.2528(2) -0.0546(3) 0.0688(6) Uani 1 1 d .
N4 N 0.87010(11) 0.10868(17) -0.0022(2) 0.0441(4) Uani 1 1 d .
N5 N 0.96135(9) -0.08260(16) 0.1753(2) 0.0386(4) Uani 1 1 d .
N6 N 1.0000 0.1549(2) 0.2500 0.0405(5) Uani 1 2 d S
Na1 Na 1.0000 0.42687(11) 0.2500 0.0502(4) Uani 1 2 d S
O1 O 1.07333(9) 0.38931(15) -0.0109(2) 0.0498(4) Uani 1 1 d D
H1W H 1.1223(11) 0.400(3) 0.046(4) 0.075 Uiso 1 1 d D
H2W H 1.0680(18) 0.308(2) -0.057(4) 0.075 Uiso 1 1 d D

loop_
_atom_site_aniso_label
_atom_site_aniso_U_11
_atom_site_aniso_U_22
_atom_site_aniso_U_33
_atom_site_aniso_U_23
_atom_site_aniso_U_13
_atom_site_aniso_U_12
C1 0.0609(14) 0.0530(13) 0.0534(13) -0.0017(10) 0.0215(12) 0.0026(11)
C2 0.0466(11) 0.0358(10) 0.0381(9) 0.0038(7) 0.0230(8) 0.0044(8)
N1 0.0609(13) 0.0869(17) 0.0549(11) 0.0027(11) 0.0099(9) 0.0152(12)
N2 0.0868(18) 0.0761(17) 0.0847(16) 0.0214(13) 0.0172(14) 0.0292(14)
N3 0.0798(16) 0.0427(11) 0.0803(14) 0.0134(10) 0.0221(12) 0.0154(10)
N4 0.0525(10) 0.0403(9) 0.0429(9) 0.0037(7) 0.0203(8) 0.0075(7)
N5 0.0419(9) 0.0322(8) 0.0441(8) -0.0005(6) 0.0175(7) -0.0008(6)
N6 0.0561(14) 0.0303(11) 0.0398(11) 0.000 0.0221(10) 0.000
Na1 0.0662(8) 0.0305(6) 0.0542(7) 0.000 0.0206(6) 0.000
O1 0.0448(8) 0.0370(8) 0.0613(9) -0.0024(6) 0.0091(7) -0.0016(6)

loop_
_atom_type_symbol
_atom_type_description
_atom_type_scat_dispersion_real
_atom_type_scat_dispersion_imag
_atom_type_scat_source
C C 0.0033 0.0016 'International Tables Vol C Tables 4.2.6.8 and 6.1.1.4'
H H 0.0000 0.0000 'International Tables Vol C Tables 4.2.6.8 and 6.1.1.4'
N N 0.0061 0.0033 'International Tables Vol C Tables 4.2.6.8 and 6.1.1.4'
O O 0.0106 0.0060 'International Tables Vol C Tables 4.2.6.8 and 6.1.1.4'
Na Na 0.0362 0.0249 'International Tables Vol C Tables 4.2.6.8 and 6.1.1.4'

loop_
_geom_angle_atom_site_label_1
_geom_angle_atom_site_label_2
_geom_angle_atom_site_label_3
_geom_angle
_geom_angle_site_symmetry_1
_geom_angle_site_symmetry_3
N4 C1 N1 109.3(2) . .
N5 C2 N6 117.32(17) . .
N5 C2 N4 122.31(17) . .
N6 C2 N4 120.35(16) . .
N5 C2 C2 76.41(11) . 2_755
N6 C2 C2 40.91(10) . 2_755
N4 C2 C2 161.24(10) . 2_755
C1 N1 N2 105.0(2) . .
N3 N2 N1 111.9(2) . .
N2 N3 N4 105.2(2) . .
C1 N4 N3 108.63(18) . .
C1 N4 C2 130.29(18) . .
N3 N4 C2 120.93(17) . .
C2 N5 N5 103.59(11) . 2_755
C2 N6 C2 98.2(2) . 2_755
C2 N6 Na1 130.91(10) . .
C2 N6 Na1 130.91(10) 2_755 .
O1 Na1 O1 92.23(8) 6_566 5_765
O1 Na1 N6 133.88(4) 6_566 .
O1 Na1 N6 133.88(4) 5_765 .
O1 Na1 O1 109.80(6) 6_566 .
O1 Na1 O1 81.10(5) 5_765 .
N6 Na1 O1 82.37(4) . .
O1 Na1 O1 81.10(5) 6_566 2_755
O1 Na1 O1 109.80(6) 5_765 2_755
N6 Na1 O1 82.37(4) . 2_755
O1 Na1 O1 164.74(8) . 2_755
O1 Na1 Na1 42.14(4) 6_566 5_766
O1 Na1 Na1 104.76(5) 5_765 5_766
N6 Na1 Na1 110.55(3) . 5_766
O1 Na1 Na1 150.55(4) . 5_766
O1 Na1 Na1 38.96(3) 2_755 5_766
O1 Na1 Na1 104.76(5) 6_566 5_765
O1 Na1 Na1 42.14(4) 5_765 5_765
N6 Na1 Na1 110.55(3) . 5_765
O1 Na1 Na1 38.96(3) . 5_765
O1 Na1 Na1 150.55(4) 2_755 5_765
Na1 Na1 Na1 138.90(6) 5_766 5_765
Na1 O1 Na1 98.90(5) 5_765 .

loop_
_geom_bond_atom_site_label_1
_geom_bond_atom_site_label_2
_geom_bond_distance
_geom_bond_site_symmetry_2
C1 N4 1.305(3) .
C1 N1 1.327(3) .
C2 N5 1.326(2) .
C2 N6 1.328(2) .
C2 N4 1.400(2) .
C2 C2 2.007(4) 2_755
N1 N2 1.337(4) .
N2 N3 1.291(3) .
N3 N4 1.357(2) .
N5 N5 1.384(3) 2_755
N6 C2 1.328(2) 2_755
N6 Na1 2.472(2) .
Na1 O1 2.4100(16) 6_566
Na1 O1 2.4099(16) 5_765
Na1 O1 2.5715(16) .
Na1 O1 2.5715(16) 2_755
Na1 Na1 3.7866(8) 5_766
Na1 Na1 3.7866(8) 5_765
O1 Na1 2.4100(16) 5_765
